data_2207940
loop_
_publ_author_name
'Rafizadeh, M.'
'Amani, V.'

_publ_section_title
;Dihydronium bis(2,6-diaminopyridinium)
 tris(pyridine-2,6-dicarboxylato-\k^3^<i>O</i>,<i>O</i>',<i>N</i>)dysprosate(III)
 dihydrate
;
_journal_coeditor_code XU6059
_journal_issue 1
_journal_name_full 'Acta Crystallographica Section E'
_journal_page_first m90
_journal_page_last m91
_journal_paper_doi 10.1107/S160053680504064X
_journal_volume 62
_journal_year 2006
_chemical_formula_iupac '(H5 O2) (C5 H8 N3)2 [Dy (C7 H3 N O4)3], 2H2 O'
_chemical_formula_moiety 'H5 O2 +, 2C5 H8 N3 +, C21 H9 Dy1 N3 O12 3-, 2H2 O'
_chemical_formula_sum 'C31 H34 Dy N9 O16'
_chemical_formula_weight 951.17
_chemical_name_systematic
;
Dihydronium bis(2,6-diaminopyridinium)
tris(pyridine-2,6-dicarboxylato-\k^3^O,O',N)dysprosate(III) dihydrate
;
_space_group_IT_number 13
_symmetry_cell_setting monoclinic
_symmetry_space_group_name_Hall '-P 2yac'
_symmetry_space_group_name_H-M 'P 1 2/n 1'
_atom_sites_solution_hydrogens difmap
_atom_sites_solution_primary direct
_atom_sites_solution_secondary difmap
_audit_creation_method SHELXL-97
_cell_angle_alpha 90.00
_cell_angle_beta 94.483(4)
_cell_angle_gamma 90.00
_cell_formula_units_Z 2
_cell_length_a 9.654(2)
_cell_length_b 10.579(2)
_cell_length_c 17.972(4)
_cell_measurement_reflns_used 1024
_cell_measurement_temperature 145(2)
_cell_measurement_theta_max 30
_cell_measurement_theta_min 3
_cell_volume 1829.9(7)
_computing_cell_refinement 'SAINT-Plus (Bruker, 1998)'
_computing_data_collection 'SMART (Bruker, 1998)'
_computing_data_reduction SAINT-Plus
_computing_molecular_graphics 'SHELXTL (Sheldrick, 1998)'
_computing_publication_material SHELXTL
_computing_structure_refinement 'SHELXL97 (Sheldrick, 1997)'
_computing_structure_solution 'SHELXS97 (Sheldrick, 1997)'
_diffrn_ambient_temperature 145(2)
_diffrn_measured_fraction_theta_full 0.97
_diffrn_measured_fraction_theta_max 0.97
_diffrn_measurement_device_type 'Bruker SMART 1000 CCD area-detector'
_diffrn_measurement_method '\f and \w'
_diffrn_radiation_monochromator graphite
_diffrn_radiation_source 'fine-focus sealed tube'
_diffrn_radiation_type MoK\a
_diffrn_radiation_wavelength 0.71073
_diffrn_reflns_av_R_equivalents 0.095
_diffrn_reflns_av_sigmaI/netI 0.062
_diffrn_reflns_limit_h_max 12
_diffrn_reflns_limit_h_min -12
_diffrn_reflns_limit_k_max 13
_diffrn_reflns_limit_k_min -13
_diffrn_reflns_limit_l_max 23
_diffrn_reflns_limit_l_min -23
_diffrn_reflns_number 18268
_diffrn_reflns_theta_full 28.5
_diffrn_reflns_theta_max 28.5
_diffrn_reflns_theta_min 2.2
_diffrn_standards_decay_% 0
_diffrn_standards_interval_count 0
_diffrn_standards_interval_time 0
_diffrn_standards_number 0
_exptl_absorpt_coefficient_mu 2.128
_exptl_absorpt_correction_T_max 0.653
_exptl_absorpt_correction_T_min 0.406
_exptl_absorpt_correction_type multi-scan
_exptl_absorpt_process_details '(SADABS; Sheldrick, 1998)'
_exptl_crystal_colour yellow
_exptl_crystal_density_diffrn 1.726
_exptl_crystal_density_method 'not measured'
_exptl_crystal_description prism
_exptl_crystal_F_000 954
_exptl_crystal_size_max 0.30
_exptl_crystal_size_mid 0.25
_exptl_crystal_size_min 0.20
_refine_diff_density_max 2.75
_refine_diff_density_min -1.14
_refine_ls_extinction_method none
_refine_ls_goodness_of_fit_ref 1.030
_refine_ls_hydrogen_treatment constr
_refine_ls_matrix_type full
_refine_ls_number_parameters 259
_refine_ls_number_reflns 4508
_refine_ls_number_restraints 0
_refine_ls_restrained_S_all 1.030
_refine_ls_R_factor_all 0.050
_refine_ls_R_factor_gt 0.041
_refine_ls_shift/su_max 0.000
_refine_ls_shift/su_mean 0.000
_refine_ls_structure_factor_coef Fsqd
_refine_ls_weighting_details 'calc w=1/[\s^2^(Fo^2^)+(0.053P)^2^+1.585P] where P=(Fo^2^+2Fc^2^)/3'
_refine_ls_weighting_scheme calc
_refine_ls_wR_factor_gt 0.097
_refine_ls_wR_factor_ref 0.101
_reflns_number_gt 3876
_reflns_number_total 4508
_reflns_threshold_expression I>2\s(I)
_cod_data_source_file xu6059.cif
_cod_data_source_block I
_cod_depositor_comments
;
The following automatic conversions were performed:
'_symmetry_cell_setting' value 'Monoclinic' changed to 'monoclinic'
according to '/home/saulius/struct/CIF-dictionaries/cif_core.dic'
dictionary named 'cif_core.dic' version 2.4.1 from 2010-06-29.

Automatic conversion script
Id: cif_fix_enum 1527 2010-12-29 10:47:43Z saulius 

The following automatic conversions were performed:

'_symmetry_cell_setting' value 'Monoclinic' changed to 'monoclinic'
according to /home/saulius/struct/CIF-dictionaries/cif_core.dic
dictionary named 'cif_core.dic' version 2.4.1 from 2010-06-29.

Automatic conversion script
Id: cif_fix_values 1715 2011-07-08 13:25:40Z adriana 
;
_cod_original_cell_volume 1830.0(7)
_cod_original_sg_symbol_H-M 'P 2/n'
_cod_database_code 2207940
_cod_database_fobs_code 2207940

loop_
_symmetry_equiv_pos_as_xyz
'x, y, z'
'-x+1/2, y, -z+1/2'
'-x, -y, -z'
'x-1/2, -y, z-1/2'

loop_
_atom_site_label
_atom_site_fract_x
_atom_site_fract_y
_atom_site_fract_z
_atom_site_U_iso_or_equiv
_atom_site_adp_type
_atom_site_calc_flag
_atom_site_refinement_flags
_atom_site_occupancy
_atom_site_type_symbol
Dy1 0.2500 0.47398(2) 0.2500 0.01906(9) Uani d S 1 Dy
O1 0.3291(3) 0.5386(2) 0.13321(14) 0.0226(5) Uani d . 1 O
O2 0.3345(3) 0.5190(3) 0.00958(16) 0.0294(6) Uani d . 1 O
O3 0.0843(3) 0.3105(2) 0.27554(14) 0.0251(5) Uani d . 1 O
O4 -0.0561(3) 0.1502(3) 0.23905(15) 0.0280(6) Uani d . 1 O
O5 0.0330(3) 0.5742(3) 0.20749(15) 0.0248(5) Uani d . 1 O
O6 -0.0928(3) 0.7441(3) 0.17113(19) 0.0382(7) Uani d . 1 O
N1 0.1429(3) 0.3589(3) 0.13878(16) 0.0195(6) Uani d . 1 N
N2 0.2500 0.7096(4) 0.2500 0.0194(8) Uani d S 1 N
C1 0.1723(4) 0.3954(3) 0.07076(19) 0.0202(7) Uani d . 1 C
C2 0.1034(4) 0.3445(4) 0.0067(2) 0.0292(8) Uani d . 1 C
H2 0.1249 0.3715 -0.0415 0.035 Uiso calc R 1 H
C3 0.0030(4) 0.2539(4) 0.0149(2) 0.0354(10) Uani d . 1 C
H3 -0.0468 0.2189 -0.0279 0.042 Uiso calc R 1 H
C4 -0.0253(4) 0.2137(4) 0.0859(2) 0.0296(8) Uani d . 1 C
H4 -0.0917 0.1492 0.0925 0.036 Uiso calc R 1 H
C5 0.0464(4) 0.2707(3) 0.1464(2) 0.0206(7) Uani d . 1 C
C6 0.2876(4) 0.4916(3) 0.0699(2) 0.0221(7) Uani d . 1 C
C7 0.0209(4) 0.2406(3) 0.2266(2) 0.0214(7) Uani d . 1 C
C8 0.1375(4) 0.7737(4) 0.2232(2) 0.0236(7) Uani d . 1 C
C9 0.1345(5) 0.9060(4) 0.2206(3) 0.0353(10) Uani d . 1 C
H9 0.0551 0.9496 0.1992 0.042 Uiso calc R 1 H
C10 0.2500 0.9712(5) 0.2500 0.0391(15) Uani d S 1 C
H10 0.2500 1.0610 0.2500 0.047 Uiso calc SR 1 H
C11 0.0139(4) 0.6938(4) 0.1978(2) 0.0249(7) Uani d . 1 C
N3 -0.1050(3) 0.0922(3) 0.38151(18) 0.0259(7) Uani d . 1 N
H3N -0.0765 0.1150 0.3381 0.031 Uiso calc R 1 H
N4 -0.0386(4) 0.2897(3) 0.4235(2) 0.0339(8) Uani d . 1 N
H4NA -0.0061 0.3054 0.3809 0.041 Uiso d R 1 H
H4NB -0.0542 0.3477 0.4497 0.041 Uiso d R 1 H
N5 -0.1513(5) -0.1036(4) 0.3290(2) 0.0430(10) Uani d . 1 N
H5NA -0.1245 -0.0767 0.2863 0.052 Uiso d R 1 H
H5NB -0.1999 -0.1766 0.3348 0.052 Uiso d R 1 H
C12 -0.0969(4) 0.1783(4) 0.4377(2) 0.0272(8) Uani d . 1 C
C13 -0.1442(4) 0.1444(5) 0.5065(2) 0.0351(9) Uani d . 1 C
H13 -0.1404 0.2025 0.5469 0.042 Uiso calc R 1 H
C14 -0.1965(5) 0.0243(4) 0.5140(2) 0.0347(9) Uani d . 1 C
H14 -0.2291 0.0002 0.5605 0.042 Uiso calc R 1 H
C15 -0.2032(5) -0.0627(5) 0.4563(3) 0.0367(10) Uani d . 1 C
H15 -0.2402 -0.1448 0.4629 0.044 Uiso calc R 1 H
C16 -0.1546(4) -0.0275(4) 0.3885(2) 0.0298(8) Uani d . 1 C
O1W -0.2087(3) 0.4599(3) 0.18753(19) 0.0356(7) Uani d . 1 O
H1WC -0.2500 0.4502 0.2500 0.043 Uiso d SR 1 H
H1WA -0.2568 0.5022 0.1547 0.043 Uiso d R 1 H
H1WB -0.1315 0.5024 0.1890 0.043 Uiso d R 1 H
O2W -0.3942(3) -0.3875(3) 0.11700(16) 0.0352(7) Uani d . 1 O
H2WB -0.4675 -0.3997 0.1254 0.042 Uiso d R 1 H
H2WA -0.3771 -0.4118 0.0747 0.042 Uiso d R 1 H

loop_
_atom_site_aniso_label
_atom_site_aniso_U_11
_atom_site_aniso_U_22
_atom_site_aniso_U_33
_atom_site_aniso_U_12
_atom_site_aniso_U_13
_atom_site_aniso_U_23
Dy1 0.01921(13) 0.01890(13) 0.01929(13) 0.000 0.00300(8) 0.000
O1 0.0227(13) 0.0263(14) 0.0192(12) -0.0043(10) 0.0041(10) -0.0005(10)
O2 0.0356(16) 0.0329(15) 0.0206(13) -0.0082(12) 0.0083(11) 0.0037(11)
O3 0.0299(14) 0.0233(13) 0.0224(12) -0.0070(11) 0.0039(10) 0.0017(10)
O4 0.0317(15) 0.0233(13) 0.0298(14) -0.0066(11) 0.0077(11) 0.0024(11)
O5 0.0207(13) 0.0216(12) 0.0318(14) 0.0008(11) -0.0005(10) -0.0013(11)
O6 0.0265(15) 0.0315(16) 0.055(2) 0.0065(12) -0.0091(14) 0.0032(14)
N1 0.0201(14) 0.0187(14) 0.0203(14) 0.0017(11) 0.0044(11) 0.0016(11)
N2 0.018(2) 0.022(2) 0.0184(19) 0.000 0.0029(15) 0.000
C1 0.0204(16) 0.0192(16) 0.0215(16) -0.0003(13) 0.0036(13) -0.0003(13)
C2 0.030(2) 0.036(2) 0.0212(17) -0.0026(17) 0.0023(15) -0.0015(16)
C3 0.037(2) 0.048(3) 0.0215(19) -0.0096(19) -0.0005(17) -0.0078(18)
C4 0.029(2) 0.031(2) 0.029(2) -0.0073(16) 0.0025(16) -0.0039(16)
C5 0.0197(17) 0.0189(16) 0.0235(17) 0.0001(13) 0.0035(13) 0.0011(13)
C6 0.0211(18) 0.0239(17) 0.0220(17) 0.0035(13) 0.0070(14) 0.0011(13)
C7 0.0162(16) 0.0206(17) 0.0277(18) 0.0015(13) 0.0035(13) 0.0014(14)
C8 0.0241(19) 0.0216(18) 0.0254(18) 0.0009(14) 0.0043(14) 0.0033(13)
C9 0.033(2) 0.021(2) 0.051(3) 0.0070(16) -0.0002(19) 0.0025(17)
C10 0.038(3) 0.014(2) 0.065(4) 0.000 0.004(3) 0.000
C11 0.0246(18) 0.0250(18) 0.0250(18) 0.0038(15) 0.0019(14) 0.0003(14)
N3 0.0252(16) 0.0242(16) 0.0289(16) -0.0029(13) 0.0062(13) 0.0039(13)
N4 0.039(2) 0.0279(17) 0.0366(19) -0.0045(15) 0.0144(16) -0.0066(15)
N5 0.058(3) 0.031(2) 0.042(2) -0.0177(18) 0.0138(18) -0.0061(16)
C12 0.0226(18) 0.031(2) 0.0288(19) 0.0012(15) 0.0053(15) 0.0034(16)
C13 0.034(2) 0.045(3) 0.026(2) 0.0009(19) 0.0044(17) -0.0028(18)
C14 0.030(2) 0.046(3) 0.029(2) 0.0053(19) 0.0106(17) 0.0115(18)
C15 0.035(2) 0.035(2) 0.040(2) -0.0055(19) 0.0062(19) 0.0131(19)
C16 0.028(2) 0.026(2) 0.035(2) -0.0051(16) 0.0047(16) 0.0033(16)
O1W 0.0254(15) 0.0357(17) 0.0453(18) -0.0020(12) 0.0010(13) 0.0005(13)
O2W 0.0303(15) 0.0443(18) 0.0311(15) -0.0090(13) 0.0034(12) -0.0048(13)

loop_
_atom_type_symbol
_atom_type_description
_atom_type_scat_dispersion_real
_atom_type_scat_dispersion_imag
_atom_type_scat_source
C C 0.0033 0.0016 'International Tables Vol C Tables 4.2.6.8 and 6.1.1.4'
Dy Dy -0.1892 4.4098 'International Tables Vol C Tables 4.2.6.8 and 6.1.1.4'
N N 0.0061 0.0033 'International Tables Vol C Tables 4.2.6.8 and 6.1.1.4'
O O 0.0106 0.0060 'International Tables Vol C Tables 4.2.6.8 and 6.1.1.4'
H H 0.0000 0.0000 'International Tables Vol C Tables 4.2.6.8 and 6.1.1.4'

loop_
_geom_angle_atom_site_label_1
_geom_angle_atom_site_label_2
_geom_angle_atom_site_label_3
_geom_angle_site_symmetry_1
_geom_angle_site_symmetry_3
_geom_angle
O1 Dy1 O1 2 . 146.77(12)
O1 Dy1 O5 2 2 85.73(9)
O1 Dy1 O5 . 2 79.85(9)
O1 Dy1 O5 2 . 79.85(9)
O1 Dy1 O5 . . 85.73(9)
O5 Dy1 O5 2 . 128.00(13)
O1 Dy1 O3 2 . 77.10(9)
O1 Dy1 O3 . . 129.16(9)
O5 Dy1 O3 2 . 145.21(9)
O5 Dy1 O3 . . 78.72(9)
O1 Dy1 O3 2 2 129.16(9)
O1 Dy1 O3 . 2 77.10(9)
O5 Dy1 O3 2 2 78.72(9)
O5 Dy1 O3 . 2 145.21(9)
O3 Dy1 O3 . 2 88.95(13)
O1 Dy1 N2 2 . 73.38(6)
O1 Dy1 N2 . . 73.38(6)
O5 Dy1 N2 2 . 64.00(7)
O5 Dy1 N2 . . 64.00(7)
O3 Dy1 N2 . . 135.53(7)
O3 Dy1 N2 2 . 135.53(7)
O1 Dy1 N1 2 . 134.65(9)
O1 Dy1 N1 . . 64.94(9)
O5 Dy1 N1 2 . 139.62(9)
O5 Dy1 N1 . . 70.50(9)
O3 Dy1 N1 . . 64.23(9)
O3 Dy1 N1 2 . 74.83(9)
N2 Dy1 N1 . . 119.21(7)
O1 Dy1 N1 2 2 64.94(9)
O1 Dy1 N1 . 2 134.65(9)
O5 Dy1 N1 2 2 70.50(9)
O5 Dy1 N1 . 2 139.62(9)
O3 Dy1 N1 . 2 74.83(9)
O3 Dy1 N1 2 2 64.23(9)
N2 Dy1 N1 . 2 119.21(7)
N1 Dy1 N1 . 2 121.57(13)
C6 O1 Dy1 . . 124.9(2)
C7 O3 Dy1 . . 125.0(2)
C11 O5 Dy1 . . 125.8(2)
C5 N1 C1 . . 119.8(3)
C5 N1 Dy1 . . 120.6(2)
C1 N1 Dy1 . . 119.3(2)
C8 N2 C8 2 . 119.0(4)
C8 N2 Dy1 2 . 120.5(2)
C8 N2 Dy1 . . 120.5(2)
N1 C1 C2 . . 121.6(3)
N1 C1 C6 . . 114.5(3)
C2 C1 C6 . . 123.9(3)
C3 C2 C1 . . 118.3(4)
C3 C2 H2 . . 120.8
C1 C2 H2 . . 120.9
C2 C3 C4 . . 120.1(4)
C2 C3 H3 . . 120.0
C4 C3 H3 . . 120.0
C5 C4 C3 . . 117.7(4)
C5 C4 H4 . . 121.1
C3 C4 H4 . . 121.1
N1 C5 C4 . . 122.4(3)
N1 C5 C7 . . 114.3(3)
C4 C5 C7 . . 123.3(3)
O2 C6 O1 . . 125.2(4)
O2 C6 C1 . . 119.1(3)
O1 C6 C1 . . 115.7(3)
O4 C7 O3 . . 125.9(3)
O4 C7 C5 . . 118.5(3)
O3 C7 C5 . . 115.6(3)
N2 C8 C9 . . 122.2(4)
N2 C8 C11 . . 115.2(3)
C9 C8 C11 . . 122.5(3)
C10 C9 C8 . . 118.2(4)
C10 C9 H9 . . 120.9
C8 C9 H9 . . 120.9
C9 C10 C9 . 2 120.0(5)
C9 C10 H10 . . 120.0
C9 C10 H10 2 . 120.0
O6 C11 O5 . . 126.0(4)
O6 C11 C8 . . 119.9(3)
O5 C11 C8 . . 114.1(3)
C12 N3 C16 . . 123.6(3)
C12 N3 H3N . . 118.2
C16 N3 H3N . . 118.2
C12 N4 H4NA . . 121.6
C12 N4 H4NB . . 117.6
H4NA N4 H4NB . . 118.4
C16 N5 H5NA . . 122.0
C16 N5 H5NB . . 111.8
H5NA N5 H5NB . . 124.4
N4 C12 N3 . . 116.6(3)
N4 C12 C13 . . 124.5(4)
N3 C12 C13 . . 118.8(4)
C14 C13 C12 . . 118.1(4)
C14 C13 H13 . . 120.9
C12 C13 H13 . . 120.9
C13 C14 C15 . . 122.4(4)
C13 C14 H14 . . 118.8
C15 C14 H14 . . 118.8
C14 C15 C16 . . 118.7(4)
C14 C15 H15 . . 120.7
C16 C15 H15 . . 120.7
N5 C16 N3 . . 117.0(4)
N5 C16 C15 . . 124.7(4)
N3 C16 C15 . . 118.4(4)
H1WC O1W H1WA . . 118.8
H1WC O1W H1WB . . 110.8
H1WA O1W H1WB . . 99.8
H2WB O2W H2WA . . 113.0

loop_
_geom_bond_atom_site_label_1
_geom_bond_atom_site_label_2
_geom_bond_site_symmetry_2
_geom_bond_distance
_geom_bond_publ_flag
Dy1 O1 . 2.389(3) y
Dy1 O1 2 2.389(3) ?
Dy1 O3 . 2.424(3) y
Dy1 O3 2 2.424(3) ?
Dy1 O5 . 2.418(3) y
Dy1 O5 2 2.418(3) ?
Dy1 N1 . 2.495(3) y
Dy1 N1 2 2.495(3) ?
Dy1 N2 . 2.492(4) y
O1 C6 . 1.277(5) ?
O2 C6 . 1.241(5) ?
O3 C7 . 1.269(4) ?
O4 C7 . 1.242(4) ?
O5 C11 . 1.289(5) ?
O6 C11 . 1.223(5) ?
N1 C5 . 1.333(4) ?
N1 C1 . 1.333(4) ?
N2 C8 2 1.338(4) ?
N2 C8 . 1.338(4) ?
C1 C2 . 1.393(5) ?
C1 C6 . 1.510(5) ?
C2 C3 . 1.379(6) ?
C2 H2 . 0.9500 ?
C3 C4 . 1.392(6) ?
C3 H3 . 0.9500 ?
C4 C5 . 1.382(5) ?
C4 H4 . 0.9500 ?
C5 C7 . 1.516(5) ?
C8 C9 . 1.400(5) ?
C8 C11 . 1.505(5) ?
C9 C10 . 1.381(5) ?
C9 H9 . 0.9500 ?
C10 C9 2 1.381(5) ?
C10 H10 . 0.9500 ?
N3 C12 . 1.358(5) ?
N3 C16 . 1.364(5) ?
N3 H3N . 0.8800 ?
N4 C12 . 1.339(5) ?
N4 H4NA . 0.8652 ?
N4 H4NB . 0.7955 ?
N5 C16 . 1.342(6) ?
N5 H5NA . 0.8758 ?
N5 H5NB . 0.9134 ?
C12 C13 . 1.398(6) ?
C13 C14 . 1.378(7) ?
C13 H13 . 0.9500 ?
C14 C15 . 1.384(7) ?
C14 H14 . 0.9500 ?
C15 C16 . 1.390(6) ?
C15 H15 . 0.9500 ?
O1W H1WC . 1.2246 ?
O1W H1WA . 0.8487 ?
O1W H1WB . 0.8689 ?
O2W H2WB . 0.7462 ?
O2W H2WA . 0.8307 ?

loop_
_geom_torsion_atom_site_label_1
_geom_torsion_atom_site_label_2
_geom_torsion_atom_site_label_3
_geom_torsion_atom_site_label_4
_geom_torsion_site_symmetry_1
_geom_torsion_site_symmetry_4
_geom_torsion
O1 Dy1 O1 C6 2 . -134.7(3)
O5 Dy1 O1 C6 2 . 159.6(3)
O5 Dy1 O1 C6 . . -70.5(3)
O3 Dy1 O1 C6 . . 1.2(3)
O3 Dy1 O1 C6 2 . 79.0(3)
N2 Dy1 O1 C6 . . -134.7(3)
N1 Dy1 O1 C6 . . -0.1(3)
N1 Dy1 O1 C6 2 . 110.4(3)
O1 Dy1 O3 C7 2 . 156.8(3)
O1 Dy1 O3 C7 . . -0.1(3)
O5 Dy1 O3 C7 2 . -140.8(3)
O5 Dy1 O3 C7 . . 74.8(3)
O3 Dy1 O3 C7 2 . -72.5(3)
N2 Dy1 O3 C7 . . 107.5(3)
N1 Dy1 O3 C7 . . 1.1(3)
N1 Dy1 O3 C7 2 . -136.0(3)
O1 Dy1 O5 C11 2 . 82.0(3)
O1 Dy1 O5 C11 . . -67.9(3)
O5 Dy1 O5 C11 2 . 5.7(3)
O3 Dy1 O5 C11 . . 160.7(3)
O3 Dy1 O5 C11 2 . -127.9(3)
N2 Dy1 O5 C11 . . 5.7(3)
N1 Dy1 O5 C11 . . -132.8(3)
N1 Dy1 O5 C11 2 . 111.0(3)
O1 Dy1 N1 C5 2 . -31.7(3)
O1 Dy1 N1 C5 . . -178.4(3)
O5 Dy1 N1 C5 2 . 149.8(2)
O5 Dy1 N1 C5 . . -83.9(3)
O3 Dy1 N1 C5 . . 2.7(2)
O3 Dy1 N1 C5 2 . 99.0(3)
N2 Dy1 N1 C5 . . -126.9(2)
N1 Dy1 N1 C5 2 . 53.1(2)
O1 Dy1 N1 C1 2 . 141.4(2)
O1 Dy1 N1 C1 . . -5.3(2)
O5 Dy1 N1 C1 2 . -37.1(3)
O5 Dy1 N1 C1 . . 89.2(3)
O3 Dy1 N1 C1 . . 175.7(3)
O3 Dy1 N1 C1 2 . -88.0(3)
N2 Dy1 N1 C1 . . 46.1(3)
N1 Dy1 N1 C1 2 . -133.9(3)
O1 Dy1 N2 C8 2 2 89.30(19)
O1 Dy1 N2 C8 . 2 -90.70(19)
O5 Dy1 N2 C8 2 2 -4.09(19)
O5 Dy1 N2 C8 . 2 175.91(19)
O3 Dy1 N2 C8 . 2 139.8(2)
O3 Dy1 N2 C8 2 2 -40.2(2)
N1 Dy1 N2 C8 . 2 -138.4(2)
N1 Dy1 N2 C8 2 2 41.6(2)
O1 Dy1 N2 C8 2 . -90.70(19)
O1 Dy1 N2 C8 . . 89.30(19)
O5 Dy1 N2 C8 2 . 175.91(19)
O5 Dy1 N2 C8 . . -4.09(19)
O3 Dy1 N2 C8 . . -40.2(2)
O3 Dy1 N2 C8 2 . 139.8(2)
N1 Dy1 N2 C8 . . 41.6(2)
N1 Dy1 N2 C8 2 . -138.4(2)
C5 N1 C1 C2 . . 0.7(5)
Dy1 N1 C1 C2 . . -172.4(3)
C5 N1 C1 C6 . . -177.5(3)
Dy1 N1 C1 C6 . . 9.4(4)
N1 C1 C2 C3 . . -0.3(6)
C6 C1 C2 C3 . . 177.8(4)
C1 C2 C3 C4 . . -1.2(6)
C2 C3 C4 C5 . . 2.3(6)
C1 N1 C5 C4 . . 0.4(5)
Dy1 N1 C5 C4 . . 173.4(3)
C1 N1 C5 C7 . . -178.5(3)
Dy1 N1 C5 C7 . . -5.5(4)
C3 C4 C5 N1 . . -1.9(6)
C3 C4 C5 C7 . . 176.9(4)
Dy1 O1 C6 O2 . . -175.1(3)
Dy1 O1 C6 C1 . . 4.7(4)
N1 C1 C6 O2 . . 170.7(3)
C2 C1 C6 O2 . . -7.5(6)
N1 C1 C6 O1 . . -9.1(5)
C2 C1 C6 O1 . . 172.6(4)
Dy1 O3 C7 O4 . . 174.1(3)
Dy1 O3 C7 C5 . . -4.2(4)
N1 C5 C7 O4 . . -172.3(3)
C4 C5 C7 O4 . . 8.8(5)
N1 C5 C7 O3 . . 6.2(5)
C4 C5 C7 O3 . . -172.7(4)
C8 N2 C8 C9 2 . 1.5(3)
Dy1 N2 C8 C9 . . -178.5(3)
C8 N2 C8 C11 2 . -177.1(4)
Dy1 N2 C8 C11 . . 2.9(4)
N2 C8 C9 C10 . . -3.0(6)
C11 C8 C9 C10 . . 175.6(3)
C8 C9 C10 C9 . 2 1.4(3)
Dy1 O5 C11 O6 . . 174.3(3)
Dy1 O5 C11 C8 . . -6.2(4)
N2 C8 C11 O6 . . -178.6(3)
C9 C8 C11 O6 . . 2.7(6)
N2 C8 C11 O5 . . 1.9(5)
C9 C8 C11 O5 . . -176.8(4)
C16 N3 C12 N4 . . 176.4(4)
C16 N3 C12 C13 . . -1.2(6)
N4 C12 C13 C14 . . -177.2(4)
N3 C12 C13 C14 . . 0.3(6)
C12 C13 C14 C15 . . 0.1(7)
C13 C14 C15 C16 . . 0.4(7)
C12 N3 C16 N5 . . -177.5(4)
C12 N3 C16 C15 . . 1.7(6)
C14 C15 C16 N5 . . 177.9(4)
C14 C15 C16 N3 . . -1.2(7)
